data_2016307
loop_
_publ_author_name
'Vladimir N. Nesterov'
'David J. Wiedenfeld'
'Svitlana V. Nesterova'
'Lucas F. Hastings'

_publ_section_title
;
 Three sterically hindered
 6-amino-5-cyano-2-methyl-4-(1-naphthyl)-4<i>H</i>-pyran-3-carboxylate
 derivatives
;
_journal_coeditor_code BM3039
_journal_issue 12
_journal_name_full 'Acta Crystallographica Section C'
_journal_page_first o685
_journal_page_last o689
_journal_paper_doi 10.1107/S0108270107049001
_journal_volume 63
_journal_year 2007
_chemical_formula_iupac 'C20 H18 N2 O3'
_chemical_formula_moiety 'C20 H18 N2 O3'
_chemical_formula_sum 'C20 H18 N2 O3'
_chemical_formula_weight 334.36
_chemical_name_systematic
;
ethyl 6-amino-5-cyano-2-methyl-4-(1-naphthyl)-4<i>H</i>-pyran-3-carboxylate
;
_space_group_IT_number 14
_symmetry_cell_setting monoclinic
_symmetry_space_group_name_Hall '-P 2ybc'
_symmetry_space_group_name_H-M 'P 1 21/c 1'
_atom_sites_solution_hydrogens geom
_atom_sites_solution_primary direct
_atom_sites_solution_secondary difmap
_audit_creation_method SHELXTL-2001
_cell_angle_alpha 90.00
_cell_angle_beta 99.963(2)
_cell_angle_gamma 90.00
_cell_formula_units_Z 4
_cell_length_a 7.8638(7)
_cell_length_b 19.4628(18)
_cell_length_c 11.0823(10)
_cell_measurement_reflns_used 1424
_cell_measurement_temperature 100(2)
_cell_measurement_theta_max 26
_cell_measurement_theta_min 3
_cell_volume 1670.6(3)
_computing_cell_refinement 'SAINT-Plus (Bruker, 2001)'
_computing_data_collection 'APEX2 (Bruker, 2005)'
_computing_data_reduction 'SAINT-Plus (Bruker, 2001)'
_computing_molecular_graphics 'SHELXTL (Sheldrick, 2001)'
_computing_publication_material 'SHELXTL (Sheldrick, 2001)'
_computing_structure_refinement 'SHELXTL (Sheldrick, 2001)'
_computing_structure_solution 'SHELXTL (Sheldrick, 2001)'
_diffrn_ambient_temperature 100(2)
_diffrn_measured_fraction_theta_full 1.000
_diffrn_measured_fraction_theta_max 1.000
_diffrn_measurement_device_type 'Bruker SMART APEXII CCD area-detector'
_diffrn_measurement_method '\f and \w'
_diffrn_radiation_monochromator graphite
_diffrn_radiation_source 'sealed tube'
_diffrn_radiation_type MoK\a
_diffrn_radiation_wavelength 0.71073
_diffrn_reflns_av_R_equivalents 0.078
_diffrn_reflns_av_sigmaI/netI 0.067
_diffrn_reflns_limit_h_max 9
_diffrn_reflns_limit_h_min -9
_diffrn_reflns_limit_k_max 24
_diffrn_reflns_limit_k_min -24
_diffrn_reflns_limit_l_max 13
_diffrn_reflns_limit_l_min -13
_diffrn_reflns_number 14847
_diffrn_reflns_theta_full 26.37
_diffrn_reflns_theta_max 26.37
_diffrn_reflns_theta_min 2.09
_exptl_absorpt_coefficient_mu 0.090
_exptl_absorpt_correction_T_max 0.987
_exptl_absorpt_correction_T_min 0.918
_exptl_absorpt_correction_type multi-scan
_exptl_absorpt_process_details '(SADABS; Sheldrick, 2003)'
_exptl_crystal_colour colourless
_exptl_crystal_density_diffrn 1.329
_exptl_crystal_density_method 'not measured'
_exptl_crystal_description 'square prism'
_exptl_crystal_F_000 704
_exptl_crystal_size_max 0.20
_exptl_crystal_size_mid 0.16
_exptl_crystal_size_min 0.14
_refine_diff_density_max 0.27
_refine_diff_density_min -0.22
_refine_ls_extinction_method none
_refine_ls_goodness_of_fit_ref 1.001
_refine_ls_hydrogen_treatment constr
_refine_ls_matrix_type full
_refine_ls_number_parameters 228
_refine_ls_number_reflns 3413
_refine_ls_number_restraints 0
_refine_ls_restrained_S_all 1.001
_refine_ls_R_factor_all 0.0939
_refine_ls_R_factor_gt 0.0466
_refine_ls_shift/su_max 0.000
_refine_ls_shift/su_mean 0.000
_refine_ls_structure_factor_coef Fsqd
_refine_ls_weighting_details 'calc w = 1/[\s^2^(Fo^2^)+(0.05P)^2^] where P=(Fo^2^+2Fc^2^)/3'
_refine_ls_weighting_scheme calc
_refine_ls_wR_factor_gt 0.0933
_refine_ls_wR_factor_ref 0.1108
_reflns_number_gt 2184
_reflns_number_total 3413
_reflns_threshold_expression I>2\s(I)
_cod_data_source_file bm3039.cif
_cod_data_source_block IV
_cod_original_sg_symbol_H-M 'P 21/c'
_cod_database_code 2016307
_cod_database_fobs_code 2016307

loop_
_symmetry_equiv_pos_as_xyz
'x, y, z'
'-x, y+1/2, -z+1/2'
'-x, -y, -z'
'x, -y-1/2, z-1/2'

loop_
_atom_site_type_symbol
_atom_site_label
_atom_site_fract_x
_atom_site_fract_y
_atom_site_fract_z
_atom_site_U_iso_or_equiv
_atom_site_adp_type
_atom_site_calc_flag
_atom_site_refinement_flags
_atom_site_occupancy
O O1 0.53777(17) 0.39813(7) 0.64463(12) 0.0215(3) Uani d . 1
O O2 0.86631(19) 0.30531(8) 0.41465(13) 0.0352(4) Uani d . 1
O O3 0.73719(17) 0.37998(7) 0.27323(12) 0.0219(3) Uani d . 1
N N1 0.2869(2) 0.44364(8) 0.66878(15) 0.0227(4) Uani d . 1
H H1A 0.1842 0.4618 0.6442 0.027 Uiso calc R 1
H H1B 0.3258 0.4380 0.7475 0.027 Uiso calc R 1
N N2 0.0548(2) 0.48391(9) 0.36791(16) 0.0269(4) Uani d . 1
C C1 0.1846(3) 0.45905(10) 0.41101(18) 0.0196(5) Uani d . 1
C C2 0.6565(2) 0.37264(10) 0.57571(18) 0.0198(5) Uani d . 1
C C3 0.6282(2) 0.37528(10) 0.45345(18) 0.0183(4) Uani d . 1
C C4 0.4663(2) 0.40611(10) 0.37885(17) 0.0165(4) Uani d . 1
H H4A 0.5012 0.4476 0.3357 0.020 Uiso calc R 1
C C5 0.3448(2) 0.42951(10) 0.46270(18) 0.0166(4) Uani d . 1
C C6 0.3843(2) 0.42455(10) 0.58600(18) 0.0179(5) Uani d . 1
C C7 0.3770(2) 0.35613(10) 0.28134(17) 0.0161(4) Uani d . 1
C C8 0.3710(3) 0.28714(10) 0.30760(19) 0.0210(5) Uani d . 1
H H8A 0.4215 0.2713 0.3868 0.025 Uiso calc R 1
C C9 0.2917(3) 0.23945(11) 0.2197(2) 0.0249(5) Uani d . 1
H H9A 0.2902 0.1920 0.2399 0.030 Uiso calc R 1
C C10 0.2172(3) 0.26125(11) 0.10596(19) 0.0244(5) Uani d . 1
H H10A 0.1650 0.2288 0.0469 0.029 Uiso calc R 1
C C11 0.2170(2) 0.33197(11) 0.07480(18) 0.0207(5) Uani d . 1
C C12 0.1334(3) 0.35551(12) -0.04164(19) 0.0276(5) Uani d . 1
H H12A 0.0783 0.3234 -0.1003 0.033 Uiso calc R 1
C C13 0.1313(3) 0.42384(12) -0.0702(2) 0.0309(6) Uani d . 1
H H13A 0.0733 0.4391 -0.1479 0.037 Uiso calc R 1
C C14 0.2147(3) 0.47149(12) 0.0150(2) 0.0294(5) Uani d . 1
H H14A 0.2149 0.5188 -0.0061 0.035 Uiso calc R 1
C C15 0.2954(3) 0.45055(11) 0.12795(19) 0.0239(5) Uani d . 1
H H15A 0.3507 0.4836 0.1845 0.029 Uiso calc R 1
C C16 0.2985(2) 0.38032(10) 0.16258(18) 0.0185(4) Uani d . 1
C C17 0.8089(3) 0.34687(12) 0.66342(19) 0.0280(5) Uani d . 1
H H17A 0.8960 0.3295 0.6177 0.042 Uiso calc R 1
H H17B 0.7726 0.3097 0.7129 0.042 Uiso calc R 1
H H17C 0.8581 0.3845 0.7172 0.042 Uiso calc R 1
C C18 0.7590(2) 0.34907(11) 0.38227(18) 0.0216(5) Uani d . 1
C C19 0.8363(3) 0.35576(11) 0.18208(18) 0.0245(5) Uani d . 1
H H19A 0.9110 0.3168 0.2153 0.029 Uiso calc R 1
H H19B 0.9107 0.3931 0.1600 0.029 Uiso calc R 1
C C20 0.7104(3) 0.33309(12) 0.0706(2) 0.0322(6) Uani d . 1
H H20A 0.7742 0.3161 0.0081 0.048 Uiso calc R 1
H H20B 0.6383 0.3721 0.0377 0.048 Uiso calc R 1
H H20C 0.6370 0.2963 0.0935 0.048 Uiso calc R 1

loop_
_atom_site_aniso_label
_atom_site_aniso_U_11
_atom_site_aniso_U_22
_atom_site_aniso_U_33
_atom_site_aniso_U_12
_atom_site_aniso_U_13
_atom_site_aniso_U_23
O1 0.0225(7) 0.0231(8) 0.0184(8) 0.0052(6) 0.0020(6) -0.0005(6)
O2 0.0325(9) 0.0421(10) 0.0322(9) 0.0203(8) 0.0087(7) 0.0080(8)
O3 0.0218(7) 0.0227(8) 0.0227(8) 0.0047(6) 0.0076(6) 0.0015(6)
N1 0.0236(9) 0.0268(10) 0.0181(9) 0.0059(8) 0.0048(8) 0.0012(8)
N2 0.0264(10) 0.0297(11) 0.0241(10) 0.0066(8) 0.0032(8) -0.0024(8)
C1 0.0227(11) 0.0196(11) 0.0167(11) -0.0002(9) 0.0042(9) -0.0044(9)
C2 0.0182(10) 0.0170(11) 0.0247(12) 0.0007(9) 0.0047(9) -0.0021(9)
C3 0.0173(10) 0.0155(11) 0.0217(11) 0.0001(9) 0.0023(9) -0.0008(9)
C4 0.0191(10) 0.0137(10) 0.0162(11) -0.0006(8) 0.0019(8) 0.0001(8)
C5 0.0165(10) 0.0140(10) 0.0189(11) 0.0016(8) 0.0020(9) -0.0022(8)
C6 0.0179(10) 0.0117(10) 0.0241(12) -0.0005(8) 0.0034(9) -0.0008(8)
C7 0.0125(9) 0.0187(11) 0.0173(10) 0.0002(8) 0.0030(8) -0.0027(8)
C8 0.0223(11) 0.0202(11) 0.0208(11) -0.0004(9) 0.0046(9) -0.0001(9)
C9 0.0271(12) 0.0157(11) 0.0338(13) -0.0041(9) 0.0106(10) -0.0036(10)
C10 0.0193(11) 0.0271(12) 0.0281(13) -0.0067(9) 0.0083(10) -0.0130(10)
C11 0.0136(10) 0.0295(12) 0.0199(11) -0.0012(9) 0.0053(9) -0.0068(9)
C12 0.0193(11) 0.0454(15) 0.0181(11) -0.0031(10) 0.0034(9) -0.0087(11)
C13 0.0255(12) 0.0499(16) 0.0172(12) 0.0049(11) 0.0036(10) 0.0048(11)
C14 0.0272(12) 0.0323(13) 0.0288(13) 0.0038(10) 0.0051(10) 0.0082(11)
C15 0.0228(11) 0.0253(12) 0.0227(12) 0.0007(9) 0.0013(9) 0.0005(9)
C16 0.0133(9) 0.0231(11) 0.0197(11) 0.0002(9) 0.0044(8) -0.0020(9)
C17 0.0245(11) 0.0340(13) 0.0232(12) 0.0076(10) -0.0023(10) -0.0018(10)
C18 0.0178(11) 0.0228(12) 0.0227(12) 0.0017(9) -0.0002(9) -0.0001(9)
C19 0.0239(11) 0.0270(12) 0.0253(12) 0.0029(9) 0.0116(10) 0.0009(10)
C20 0.0308(13) 0.0369(14) 0.0302(13) -0.0018(11) 0.0092(11) -0.0069(11)

loop_
_atom_type_symbol
_atom_type_description
_atom_type_scat_dispersion_real
_atom_type_scat_dispersion_imag
_atom_type_scat_source
C C 0.0033 0.0016 'International Tables Vol C Tables 4.2.6.8 and 6.1.1.4'
H H 0.0000 0.0000 'International Tables Vol C Tables 4.2.6.8 and 6.1.1.4'
N N 0.0061 0.0033 'International Tables Vol C Tables 4.2.6.8 and 6.1.1.4'
O O 0.0106 0.0060 'International Tables Vol C Tables 4.2.6.8 and 6.1.1.4'

loop_
_geom_angle_atom_site_label_1
_geom_angle_atom_site_label_2
_geom_angle_atom_site_label_3
_geom_angle
C6 O1 C2 119.48(15)
C18 O3 C19 118.80(16)
C6 N1 H1A 120.0
C6 N1 H1B 120.0
H1A N1 H1B 120.0
N2 C1 C5 179.0(2)
C3 C2 O1 122.16(17)
C3 C2 C17 130.31(19)
O1 C2 C17 107.50(16)
C2 C3 C18 121.01(18)
C2 C3 C4 122.99(18)
C18 C3 C4 115.99(17)
C5 C4 C3 110.12(16)
C5 C4 C7 111.32(15)
C3 C4 C7 111.87(15)
C5 C4 H4A 107.8
C3 C4 H4A 107.8
C7 C4 H4A 107.8
C6 C5 C1 118.17(18)
C6 C5 C4 122.69(17)
C1 C5 C4 119.13(17)
N1 C6 C5 127.67(18)
N1 C6 O1 109.86(16)
C5 C6 O1 122.47(18)
C8 C7 C16 119.32(18)
C8 C7 C4 119.91(17)
C16 C7 C4 120.76(17)
C7 C8 C9 121.55(19)
C7 C8 H8A 119.2
C9 C8 H8A 119.2
C10 C9 C8 120.1(2)
C10 C9 H9A 119.9
C8 C9 H9A 119.9
C9 C10 C11 120.63(19)
C9 C10 H10A 119.7
C11 C10 H10A 119.7
C10 C11 C12 121.02(19)
C10 C11 C16 119.56(19)
C12 C11 C16 119.40(19)
C13 C12 C11 120.7(2)
C13 C12 H12A 119.7
C11 C12 H12A 119.7
C12 C13 C14 120.1(2)
C12 C13 H13A 119.9
C14 C13 H13A 119.9
C15 C14 C13 120.6(2)
C15 C14 H14A 119.7
C13 C14 H14A 119.7
C14 C15 C16 121.3(2)
C14 C15 H15A 119.4
C16 C15 H15A 119.4
C15 C16 C11 117.86(18)
C15 C16 C7 123.33(18)
C11 C16 C7 118.80(18)
C2 C17 H17A 109.5
C2 C17 H17B 109.5
H17A C17 H17B 109.5
C2 C17 H17C 109.5
H17A C17 H17C 109.5
H17B C17 H17C 109.5
O2 C18 O3 124.09(19)
O2 C18 C3 126.46(19)
O3 C18 C3 109.43(17)
O3 C19 C20 107.98(16)
O3 C19 H19A 110.1
C20 C19 H19A 110.1
O3 C19 H19B 110.1
C20 C19 H19B 110.1
H19A C19 H19B 108.4
C19 C20 H20A 109.5
C19 C20 H20B 109.5
H20A C20 H20B 109.5
C19 C20 H20C 109.5
H20A C20 H20C 109.5
H20B C20 H20C 109.5

loop_
_geom_bond_atom_site_label_1
_geom_bond_atom_site_label_2
_geom_bond_distance
_geom_bond_publ_flag
O1 C6 1.368(2) ?
O1 C2 1.395(2) ?
O2 C18 1.209(2) yes
O3 C18 1.334(2) yes
O3 C19 1.457(2) ?
N1 C6 1.346(2) yes
N1 H1A 0.8800 ?
N1 H1B 0.8800 ?
N2 C1 1.156(2) ?
C1 C5 1.413(3) ?
C2 C3 1.336(3) yes
C2 C17 1.493(3) ?
C3 C18 1.490(3) yes
C3 C4 1.517(3) ?
C4 C5 1.513(3) ?
C4 C7 1.531(3) yes
C4 H4A 1.0000 ?
C5 C6 1.351(3) yes
C7 C8 1.376(3) ?
C7 C16 1.433(3) ?
C8 C9 1.410(3) ?
C8 H8A 0.9500 ?
C9 C10 1.363(3) ?
C9 H9A 0.9500 ?
C10 C11 1.419(3) ?
C10 H10A 0.9500 ?
C11 C12 1.419(3) ?
C11 C16 1.424(3) ?
C12 C13 1.366(3) ?
C12 H12A 0.9500 ?
C13 C14 1.403(3) ?
C13 H13A 0.9500 ?
C14 C15 1.364(3) ?
C14 H14A 0.9500 ?
C15 C16 1.419(3) ?
C15 H15A 0.9500 ?
C17 H17A 0.9800 ?
C17 H17B 0.9800 ?
C17 H17C 0.9800 ?
C19 C20 1.510(3) ?
C19 H19A 0.9900 ?
C19 H19B 0.9900 ?
C20 H20A 0.9800 ?
C20 H20B 0.9800 ?
C20 H20C 0.9800 ?

loop_
_geom_hbond_atom_site_label_D
_geom_hbond_atom_site_label_H
_geom_hbond_atom_site_label_A
_geom_hbond_site_symmetry_A
_geom_hbond_distance_DH
_geom_hbond_distance_HA
_geom_hbond_distance_DA
_geom_hbond_angle_DHA
_geom_hbond_publ_flag
N1 H1A N2 3_566 0.88 2.14 2.999(2) 165 yes

loop_
_geom_torsion_atom_site_label_1
_geom_torsion_atom_site_label_2
_geom_torsion_atom_site_label_3
_geom_torsion_atom_site_label_4
_geom_torsion
_geom_torsion_publ_flag
C6 O1 C2 C3 2.4(3) ?
C6 O1 C2 C17 -179.42(16) ?
O1 C2 C3 C18 178.63(17) ?
C17 C2 C3 C18 0.9(3) ?
O1 C2 C3 C4 0.2(3) ?
C17 C2 C3 C4 -177.5(2) ?
C2 C3 C4 C5 -2.2(3) ?
C18 C3 C4 C5 179.21(16) ?
C2 C3 C4 C7 -126.6(2) ?
C18 C3 C4 C7 54.9(2) ?
C3 C4 C5 C6 2.1(3) ?
C7 C4 C5 C6 126.75(19) ?
C3 C4 C5 C1 -179.19(18) ?
C7 C4 C5 C1 -54.5(2) ?
C1 C5 C6 N1 1.2(3) ?
C4 C5 C6 N1 179.96(18) ?
C1 C5 C6 O1 -178.54(17) ?
C4 C5 C6 O1 0.2(3) ?
C2 O1 C6 N1 177.60(16) ?
C2 O1 C6 C5 -2.6(3) ?
C5 C4 C7 C8 -85.3(2) ?
C3 C4 C7 C8 38.4(2) ?
C5 C4 C7 C16 94.4(2) ?
C3 C4 C7 C16 -141.88(18) ?
C16 C7 C8 C9 1.0(3) ?
C4 C7 C8 C9 -179.27(17) ?
C7 C8 C9 C10 -0.5(3) ?
C8 C9 C10 C11 -0.6(3) ?
C9 C10 C11 C12 -177.28(19) ?
C9 C10 C11 C16 1.3(3) ?
C10 C11 C12 C13 178.9(2) ?
C16 C11 C12 C13 0.3(3) ?
C11 C12 C13 C14 1.0(3) ?
C12 C13 C14 C15 -1.4(3) ?
C13 C14 C15 C16 0.3(3) ?
C14 C15 C16 C11 1.1(3) ?
C14 C15 C16 C7 -178.00(19) ?
C10 C11 C16 C15 -179.98(18) ?
C12 C11 C16 C15 -1.4(3) ?
C10 C11 C16 C7 -0.9(3) ?
C12 C11 C16 C7 177.75(17) ?
C8 C7 C16 C15 178.81(19) ?
C4 C7 C16 C15 -0.9(3) ?
C8 C7 C16 C11 -0.2(3) ?
C4 C7 C16 C11 179.99(17) ?
C19 O3 C18 O2 6.1(3) ?
C19 O3 C18 C3 -172.06(15) ?
C2 C3 C18 O2 26.1(3) yes
C4 C3 C18 O2 -155.4(2) ?
C2 C3 C18 O3 -155.87(18) yes
C4 C3 C18 O3 22.7(2) ?
C18 O3 C19 C20 120.62(19) ?

loop_
_cod_related_entry_id
_cod_related_entry_database
_cod_related_entry_code
1 ChemSpider 2116576
